data_4312773
loop_
_publ_author_name
'Dong Mok Shin'
'In Su Lee'
'Young Keun Chung'

_publ_section_title
;
 Self-Assemblies of New Rigid Angular Ligands and Metal Centers toward the
 Rational Construction and Modification of Novel Coordination Polymer
 Networks
;
_journal_name_full 'Inorganic Chemistry'
_journal_page_first 8838
_journal_page_last 8846
_journal_paper_doi 10.1021/ic0345929
_journal_volume 42
_journal_year 2003
_chemical_formula_sum 'C60 H45 Co1.5 N12 S3'
_chemical_formula_weight 1118.66
_chemical_name_systematic
; 
 ? 
;
_space_group_IT_number 12
_symmetry_cell_setting monoclinic
_symmetry_space_group_name_Hall '-C 2y'
_symmetry_space_group_name_H-M 'C 1 2/m 1'
_atom_sites_solution_hydrogens geom
_atom_sites_solution_primary direct
_atom_sites_solution_secondary difmap
_audit_creation_method SHELXL-97
_cell_angle_alpha 90.00
_cell_angle_beta 125.538(6)
_cell_angle_gamma 90.00
_cell_formula_units_Z 4
_cell_length_a 20.702(3)
_cell_length_b 31.164(4)
_cell_length_c 15.5365(14)
_cell_measurement_temperature 298(2)
_cell_measurement_theta_max 25.12
_cell_measurement_theta_min 2.07
_cell_volume 8156.4(18)
_computing_cell_refinement DenzoSMN
_computing_data_collection DenzoSMN
_computing_data_reduction DenzoSMN
_computing_structure_refinement 'SHELXL-97 (Sheldrick, 1997)'
_computing_structure_solution 'SHELXS-97 (Sheldrick, 1990)'
_diffrn_ambient_temperature 298(2)
_diffrn_measured_fraction_theta_full 0.971
_diffrn_measured_fraction_theta_max 0.971
_diffrn_radiation_monochromator graphite
_diffrn_radiation_source 'fine-focus sealed tube'
_diffrn_radiation_type MoK\a
_diffrn_radiation_wavelength 0.71073
_diffrn_reflns_av_R_equivalents 0.1004
_diffrn_reflns_av_sigmaI/netI 0.1341
_diffrn_reflns_limit_h_max 24
_diffrn_reflns_limit_h_min -24
_diffrn_reflns_limit_k_max 32
_diffrn_reflns_limit_k_min -37
_diffrn_reflns_limit_l_max 18
_diffrn_reflns_limit_l_min -18
_diffrn_reflns_number 11889
_diffrn_reflns_theta_full 25.12
_diffrn_reflns_theta_max 25.12
_diffrn_reflns_theta_min 2.07
_exptl_absorpt_coefficient_mu 0.420
_exptl_absorpt_correction_T_max 0.9207
_exptl_absorpt_correction_T_min 0.8843
_exptl_crystal_colour orange
_exptl_crystal_density_diffrn 0.911
_exptl_crystal_density_method 'not measured'
_exptl_crystal_description block
_exptl_crystal_F_000 2310
_exptl_crystal_size_max 0.30
_exptl_crystal_size_mid 0.30
_exptl_crystal_size_min 0.20
_refine_diff_density_max 1.260
_refine_diff_density_min -0.946
_refine_diff_density_rms 0.097
_refine_ls_extinction_method none
_refine_ls_goodness_of_fit_ref 1.184
_refine_ls_hydrogen_treatment mixed
_refine_ls_matrix_type full
_refine_ls_number_parameters 348
_refine_ls_number_reflns 7229
_refine_ls_number_restraints 0
_refine_ls_restrained_S_all 1.184
_refine_ls_R_factor_all 0.2529
_refine_ls_R_factor_gt 0.1303
_refine_ls_shift/su_max 0.000
_refine_ls_shift/su_mean 0.000
_refine_ls_structure_factor_coef Fsqd
_refine_ls_weighting_details 'calc w=1/[\s^2^(Fo^2^)+(0.2000P)^2^+0.0000P] where P=(Fo^2^+2Fc^2^)/3'
_refine_ls_weighting_scheme calc
_refine_ls_wR_factor_gt 0.3456
_refine_ls_wR_factor_ref 0.4182
_reflns_number_gt 3013
_reflns_number_total 7229
_reflns_threshold_expression >2sigma(I)
_cod_data_source_file ic0345929si20030529_081404_2.cif
_cod_data_source_block compound2
_cod_original_cell_volume 8156.3(17)
_cod_original_formula_sum 'C60 H45 Co1.50 N12 S3'
_cod_database_code 4312773

loop_
_symmetry_equiv_pos_as_xyz
'x, y, z'
'x, -y, z'
'x+1/2, y+1/2, z'
'x+1/2, -y+1/2, z'
'-x, -y, -z'
'-x, y, -z'
'-x+1/2, -y+1/2, -z'
'-x+1/2, y+1/2, -z'

loop_
_atom_site_label
_atom_site_type_symbol
_atom_site_fract_x
_atom_site_fract_y
_atom_site_fract_z
_atom_site_U_iso_or_equiv
_atom_site_adp_type
_atom_site_occupancy
_atom_site_symmetry_multiplicity
_atom_site_calc_flag
_atom_site_refinement_flags
_atom_site_disorder_assembly
_atom_site_disorder_group
Co1 Co 0.7500 0.2500 0.5000 0.0704(6) Uani 1 2 d S . .
Co2 Co 0.0000 0.0000 -0.5000 0.1009(10) Uani 1 4 d S . .
S1 S 0.6721(2) 0.34508(11) 0.6596(3) 0.1317(14) Uani 1 1 d . . .
S2 S -0.2184 0.0000 -0.4859 0.212(4) Uani 1 2 d S . .
N1 N 0.6197(5) 0.2368(2) 0.4023(6) 0.083(2) Uani 1 1 d . . .
N2 N 0.7205(4) 0.3086(2) 0.4028(5) 0.0752(19) Uani 1 1 d . . .
N3 N 0.7413(4) 0.2848(2) 0.6056(5) 0.0755(19) Uani 1 1 d . . .
N4 N 0.1992(5) 0.2056(3) 0.0352(6) 0.093(2) Uani 1 1 d . . .
N5 N 0.0390(8) 0.0504(3) -0.3777(10) 0.119(3) Uani 1 1 d . . .
N6 N -0.1165 0.0000 -0.5306 0.113(4) Uani 1 2 d S . .
N7 N 0.6122 0.5000 0.0941 0.082(3) Uani 1 2 d S . .
C1 C 0.5856(7) 0.2055(3) 0.3313(8) 0.098(3) Uani 1 1 d . . .
H1 H 0.6187 0.1872 0.3262 0.118 Uiso 1 1 calc R . .
C2 C 0.5054(7) 0.1979(4) 0.2649(8) 0.104(3) Uani 1 1 d . . .
H2 H 0.4860 0.1749 0.2181 0.125 Uiso 1 1 calc R . .
C3 C 0.4542(6) 0.2243(3) 0.2680(7) 0.087(3) Uani 1 1 d . . .
C4 C 0.4877(6) 0.2568(3) 0.3411(8) 0.096(3) Uani 1 1 d . . .
H4 H 0.4557 0.2755 0.3475 0.116 Uiso 1 1 calc R . .
C5 C 0.5694(6) 0.2616(3) 0.4052(8) 0.089(3) Uani 1 1 d . . .
H5 H 0.5903 0.2839 0.4541 0.106 Uiso 1 1 calc R . .
C6 C 0.3676(7) 0.2190(3) 0.1906(8) 0.096(3) Uani 1 1 d . . .
H6 H 0.3502 0.1955 0.1454 0.115 Uiso 1 1 calc R . .
C7 C 0.3131(6) 0.2446(3) 0.1801(7) 0.088(3) Uani 1 1 d . . .
H7 H 0.3303 0.2678 0.2261 0.106 Uiso 1 1 calc R . .
C8 C 0.2275(6) 0.2396(4) 0.1021(7) 0.087(3) Uani 1 1 d . . .
C9 C 0.1777(6) 0.2707(4) 0.0968(8) 0.102(3) Uani 1 1 d . . .
H9 H 0.1983 0.2944 0.1414 0.123 Uiso 1 1 calc R . .
C10 C 0.0984(8) 0.2660(5) 0.0254(10) 0.126(4) Uani 1 1 d . . .
H10 H 0.0653 0.2863 0.0248 0.151 Uiso 1 1 calc R . .
C11 C 0.0662(9) 0.2349(5) -0.0419(11) 0.125(5) Uani 1 1 d . . .
H11 H 0.0115 0.2324 -0.0901 0.150 Uiso 1 1 calc R . .
C12 C 0.1177(10) 0.2057(5) -0.0378(8) 0.123(6) Uani 1 1 d . . .
C13 C 0.0761(11) 0.1687(6) -0.1326(18) 0.200(12) Uani 1 1 d . . .
H13 H 0.0219 0.1648 -0.1833 0.240 Uiso 1 1 calc R . .
C14 C 0.1244(7) 0.1493(5) -0.1245(9) 0.115(4) Uani 1 1 d . . .
H14 H 0.1778 0.1534 -0.0707 0.139 Uiso 1 1 calc R . .
C15 C 0.0918(13) 0.1121(6) -0.2185(14) 0.139(5) Uani 1 1 d . . .
C16 C 0.0126(12) 0.1118(4) -0.3050(15) 0.134(5) Uani 1 1 d . . .
H16 H -0.0228 0.1319 -0.3105 0.161 Uiso 1 1 calc R . .
C17 C -0.0150(9) 0.0784(4) -0.3898(12) 0.136(5) Uani 1 1 d . . .
H17 H -0.0676 0.0773 -0.4485 0.163 Uiso 1 1 calc R . .
C18 C 0.1142(10) 0.0549(4) -0.2903(12) 0.125(4) Uani 1 1 d . . .
H18 H 0.1522 0.0362 -0.2826 0.151 Uiso 1 1 calc R . .
C19 C 0.1384(11) 0.0838(4) -0.2148(12) 0.137(5) Uani 1 1 d . . .
H19 H 0.1913 0.0835 -0.1566 0.164 Uiso 1 1 calc R . .
C20 C 0.7282(6) 0.3479(3) 0.4387(7) 0.088(3) Uani 1 1 d . . .
H20 H 0.7497 0.3513 0.5101 0.106 Uiso 1 1 calc R . .
C21 C 0.7067(6) 0.3840(3) 0.3775(7) 0.093(3) Uani 1 1 d . . .
H21 H 0.7159 0.4108 0.4089 0.112 Uiso 1 1 calc R . .
C22 C 0.6717(6) 0.3814(2) 0.2705(7) 0.075(2) Uani 1 1 d . . .
C23 C 0.6605(7) 0.3401(3) 0.2316(7) 0.098(3) Uani 1 1 d . . .
H23 H 0.6357 0.3356 0.1597 0.118 Uiso 1 1 calc R . .
C24 C 0.6863(6) 0.3053(3) 0.3002(7) 0.093(3) Uani 1 1 d . . .
H24 H 0.6791 0.2779 0.2719 0.112 Uiso 1 1 calc R . .
C25 C 0.6489(6) 0.4207(3) 0.2047(7) 0.086(3) Uani 1 1 d . . .
H25 H 0.6560 0.4466 0.2391 0.103 Uiso 1 1 calc R . .
C26 C 0.6201(6) 0.4234(3) 0.1047(7) 0.086(3) Uani 1 1 d . . .
H26 H 0.6120 0.3980 0.0684 0.103 Uiso 1 1 calc R . .
C27 C 0.6002(6) 0.4629(3) 0.0468(7) 0.083(3) Uani 1 1 d . . .
C28 C 0.5637(7) 0.4608(3) -0.0618(7) 0.093(3) Uani 1 1 d . . .
H28 H 0.5574 0.4363 -0.1002 0.111 Uiso 1 1 calc R . .
C29 C 0.5399 0.5000 -0.1002 0.177(10) Uani 1 2 d S . .
H29 H 0.4963 0.5000 -0.1706 0.212 Uiso 1 2 calc SR . .
C01 C 0.7138(6) 0.3092(3) 0.6294(7) 0.082(3) Uani 1 1 d . . .
C02 C -0.1616(10) 0.0000 -0.5164(15) 0.110(6) Uani 1 2 d S . .

loop_
_atom_site_aniso_label
_atom_site_aniso_U_11
_atom_site_aniso_U_22
_atom_site_aniso_U_33
_atom_site_aniso_U_23
_atom_site_aniso_U_13
_atom_site_aniso_U_12
Co1 0.0793(12) 0.0597(10) 0.0700(10) 0.0054(8) 0.0421(9) 0.0153(8)
Co2 0.140(3) 0.0664(16) 0.147(2) 0.000 0.112(2) 0.000
S1 0.195(4) 0.107(2) 0.139(3) 0.0184(19) 0.124(3) 0.055(2)
S2 0.290(9) 0.104(4) 0.418(12) 0.000 0.306(10) 0.000
N1 0.091(6) 0.066(5) 0.085(5) -0.003(4) 0.047(4) 0.006(4)
N2 0.099(6) 0.061(4) 0.071(4) 0.009(3) 0.053(4) 0.017(4)
N3 0.082(5) 0.079(5) 0.070(4) 0.002(3) 0.047(4) 0.015(4)
N4 0.096(6) 0.105(6) 0.081(5) -0.012(5) 0.054(5) -0.030(5)
N5 0.185(11) 0.064(5) 0.183(10) 0.006(6) 0.150(10) 0.005(7)
N6 0.132(12) 0.073(8) 0.160(11) 0.000 0.099(10) 0.000
N7 0.117(9) 0.062(6) 0.078(6) 0.000 0.063(7) 0.000
C1 0.091(8) 0.085(7) 0.098(7) 0.001(6) 0.044(6) 0.016(6)
C2 0.081(8) 0.101(8) 0.103(7) -0.027(6) 0.038(6) 0.006(6)
C3 0.088(7) 0.078(6) 0.084(6) 0.001(5) 0.044(6) -0.005(6)
C4 0.090(8) 0.090(7) 0.105(7) -0.010(6) 0.054(6) 0.012(6)
C5 0.075(7) 0.083(7) 0.096(7) -0.016(5) 0.043(6) 0.007(5)
C6 0.092(8) 0.090(7) 0.093(7) -0.011(5) 0.047(6) -0.006(6)
C7 0.079(7) 0.101(7) 0.079(6) -0.001(5) 0.042(5) -0.004(6)
C8 0.078(7) 0.111(8) 0.068(5) -0.007(5) 0.040(5) -0.020(6)
C9 0.065(7) 0.153(10) 0.080(6) -0.021(6) 0.037(6) -0.007(7)
C10 0.098(10) 0.163(12) 0.120(9) -0.050(9) 0.065(8) -0.018(8)
C11 0.116(10) 0.168(14) 0.111(10) -0.011(9) 0.077(9) 0.003(10)
C12 0.159(14) 0.144(11) 0.059(6) -0.041(7) 0.059(8) -0.099(11)
C13 0.132(14) 0.22(2) 0.30(3) 0.18(2) 0.161(17) 0.081(15)
C14 0.066(8) 0.133(11) 0.107(8) 0.044(8) 0.028(6) -0.018(7)
C15 0.199(17) 0.125(13) 0.153(13) -0.002(11) 0.136(13) -0.041(13)
C16 0.214(16) 0.063(7) 0.233(17) 0.000(9) 0.190(15) 0.008(9)
C17 0.183(14) 0.087(9) 0.214(14) -0.018(9) 0.158(13) -0.021(9)
C18 0.166(14) 0.092(9) 0.155(12) -0.002(9) 0.115(11) -0.004(9)
C19 0.234(18) 0.067(7) 0.161(12) -0.006(8) 0.145(13) -0.001(9)
C20 0.115(8) 0.074(6) 0.078(6) 0.007(5) 0.058(6) 0.003(6)
C21 0.140(9) 0.058(5) 0.087(6) 0.001(4) 0.070(7) 0.012(5)
C22 0.106(7) 0.041(4) 0.080(6) 0.007(4) 0.055(5) 0.011(4)
C23 0.138(9) 0.085(7) 0.064(5) 0.006(5) 0.054(6) 0.024(6)
C24 0.137(9) 0.058(5) 0.087(6) 0.009(5) 0.067(6) 0.022(5)
C25 0.132(9) 0.053(5) 0.088(6) -0.004(4) 0.073(6) 0.005(5)
C26 0.132(8) 0.047(5) 0.084(6) -0.002(4) 0.065(6) 0.002(5)
C27 0.126(8) 0.048(5) 0.096(6) -0.003(4) 0.076(6) 0.003(5)
C28 0.162(10) 0.056(5) 0.077(5) 0.001(4) 0.080(6) 0.015(6)
C29 0.16(2) 0.108(16) 0.142(16) 0.000 0.020(14) 0.000
C01 0.105(8) 0.069(6) 0.084(6) 0.014(5) 0.062(6) 0.015(5)
C02 0.138(14) 0.066(8) 0.204(17) 0.000 0.144(14) 0.000

loop_
_atom_type_symbol
_atom_type_description
_atom_type_scat_dispersion_real
_atom_type_scat_dispersion_imag
_atom_type_scat_source
C C 0.0033 0.0016 'International Tables Vol C Tables 4.2.6.8 and 6.1.1.4'
H H 0.0000 0.0000 'International Tables Vol C Tables 4.2.6.8 and 6.1.1.4'
Co Co 0.3494 0.9721 'International Tables Vol C Tables 4.2.6.8 and 6.1.1.4'
N N 0.0061 0.0033 'International Tables Vol C Tables 4.2.6.8 and 6.1.1.4'
S S 0.1246 0.1234 'International Tables Vol C Tables 4.2.6.8 and 6.1.1.4'

loop_
_geom_angle_atom_site_label_1
_geom_angle_atom_site_label_2
_geom_angle_atom_site_label_3
_geom_angle
_geom_angle_site_symmetry_1
_geom_angle_site_symmetry_3
_geom_angle_publ_flag
N3 Co1 N3 180.0(4) . 7_656 ?
N3 Co1 N2 90.5(3) . 7_656 ?
N3 Co1 N2 89.5(3) 7_656 7_656 ?
N3 Co1 N2 89.5(3) . . ?
N3 Co1 N2 90.5(3) 7_656 . ?
N2 Co1 N2 180.0(4) 7_656 . ?
N3 Co1 N1 89.5(3) . 7_656 ?
N3 Co1 N1 90.5(3) 7_656 7_656 ?
N2 Co1 N1 86.7(3) 7_656 7_656 ?
N2 Co1 N1 93.3(3) . 7_656 ?
N3 Co1 N1 90.5(3) . . ?
N3 Co1 N1 89.5(3) 7_656 . ?
N2 Co1 N1 93.3(3) 7_656 . ?
N2 Co1 N1 86.7(3) . . ?
N1 Co1 N1 180.0(3) 7_656 . ?
N6 Co2 N6 180.0 5_554 . ?
N6 Co2 N5 89.6(3) 5_554 5_554 ?
N6 Co2 N5 90.4(3) . 5_554 ?
N6 Co2 N5 90.4(3) 5_554 . ?
N6 Co2 N5 89.6(3) . . ?
N5 Co2 N5 180.0(3) 5_554 . ?
N6 Co2 N5 90.4(3) 5_554 2 ?
N6 Co2 N5 89.6(3) . 2 ?
N5 Co2 N5 90.2(5) 5_554 2 ?
N5 Co2 N5 89.8(5) . 2 ?
N6 Co2 N5 89.6(3) 5_554 6_554 ?
N6 Co2 N5 90.4(3) . 6_554 ?
N5 Co2 N5 89.8(5) 5_554 6_554 ?
N5 Co2 N5 90.2(5) . 6_554 ?
N5 Co2 N5 180.0(3) 2 6_554 ?
C5 N1 C1 114.2(9) . . ?
C5 N1 Co1 122.3(6) . . ?
C1 N1 Co1 123.3(7) . . ?
C20 N2 C24 115.7(7) . . ?
C20 N2 Co1 124.0(6) . . ?
C24 N2 Co1 120.0(6) . . ?
C01 N3 Co1 155.0(7) . . ?
C8 N4 C12 113.9(10) . . ?
C17 N5 C18 116.8(13) . . ?
C17 N5 Co2 118.7(11) . . ?
C18 N5 Co2 124.5(9) . . ?
C02 N6 Co2 160.1(10) . . ?
C27 N7 C27 123.3(7) 2_565 . ?
N1 C1 C2 125.2(10) . . ?
C3 C2 C1 119.7(10) . . ?
C2 C3 C4 116.4(10) . . ?
C2 C3 C6 120.3(10) . . ?
C4 C3 C6 123.2(10) . . ?
C3 C4 C5 119.6(9) . . ?
N1 C5 C4 124.9(9) . . ?
C7 C6 C3 125.6(10) . . ?
C6 C7 C8 125.3(10) . . ?
N4 C8 C9 121.8(9) . . ?
N4 C8 C7 119.7(10) . . ?
C9 C8 C7 118.5(10) . . ?
C10 C9 C8 118.7(11) . . ?
C11 C10 C9 123.7(13) . . ?
C10 C11 C12 115.9(13) . . ?
C11 C12 N4 125.8(11) . . ?
C11 C12 C13 115.4(14) . . ?
N4 C12 C13 118.8(15) . . ?
C14 C13 C12 108(2) . . ?
C13 C14 C15 113.5(19) . . ?
C19 C15 C16 118.1(17) . . ?
C19 C15 C14 121.8(18) . . ?
C16 C15 C14 120.1(16) . . ?
C15 C16 C17 119.1(13) . . ?
N5 C17 C16 117.7(14) . . ?
C19 C18 N5 125.6(15) . . ?
C15 C19 C18 122.7(18) . . ?
N2 C20 C21 124.0(8) . . ?
C20 C21 C22 121.3(8) . . ?
C21 C22 C23 114.8(7) . . ?
C21 C22 C25 121.0(7) . . ?
C23 C22 C25 124.2(8) . . ?
C22 C23 C24 120.0(8) . . ?
N2 C24 C23 124.1(8) . . ?
C26 C25 C22 127.9(8) . . ?
C25 C26 C27 124.5(8) . . ?
N7 C27 C28 120.8(7) . . ?
N7 C27 C26 120.8(7) . . ?
C28 C27 C26 118.3(7) . . ?
C29 C28 C27 107.5(7) . . ?
C28 C29 C28 134.9(8) 2_565 . ?
N3 C01 S1 178.0(9) . . ?
N6 C02 S2 174.8(18) . . ?

loop_
_geom_bond_atom_site_label_1
_geom_bond_atom_site_label_2
_geom_bond_distance
_geom_bond_site_symmetry_2
_geom_bond_publ_flag
Co1 N3 2.059(7) . ?
Co1 N3 2.059(7) 7_656 ?
Co1 N2 2.218(6) 7_656 ?
Co1 N2 2.218(6) . ?
Co1 N1 2.234(8) 7_656 ?
Co1 N1 2.234(8) . ?
Co2 N6 2.1696(3) 5_554 ?
Co2 N6 2.1696(3) . ?
Co2 N5 2.223(11) 5_554 ?
Co2 N5 2.223(11) . ?
Co2 N5 2.223(11) 2 ?
Co2 N5 2.223(11) 6_554 ?
S1 C01 1.639(10) . ?
S2 C02 1.502(14) . ?
N1 C5 1.319(11) . ?
N1 C1 1.327(12) . ?
N2 C20 1.315(11) . ?
N2 C24 1.320(10) . ?
N3 C01 1.134(10) . ?
N4 C8 1.355(12) . ?
N4 C12 1.382(16) . ?
N5 C17 1.344(15) . ?
N5 C18 1.352(16) . ?
N6 C02 1.078(14) . ?
N7 C27 1.312(8) 2_565 ?
N7 C27 1.313(8) . ?
C1 C2 1.373(14) . ?
C2 C3 1.365(14) . ?
C3 C4 1.371(13) . ?
C3 C6 1.476(14) . ?
C4 C5 1.384(13) . ?
C6 C7 1.311(13) . ?
C7 C8 1.461(13) . ?
C8 C9 1.383(14) . ?
C9 C10 1.352(15) . ?
C10 C11 1.291(17) . ?
C11 C12 1.373(19) . ?
C12 C13 1.66(3) . ?
C13 C14 1.111(17) . ?
C14 C15 1.67(2) . ?
C15 C19 1.29(2) . ?
C15 C16 1.390(19) . ?
C16 C17 1.506(18) . ?
C18 C19 1.324(17) . ?
C20 C21 1.371(12) . ?
C21 C22 1.377(11) . ?
C22 C23 1.382(11) . ?
C22 C25 1.488(11) . ?
C23 C24 1.391(12) . ?
C25 C26 1.303(11) . ?
C26 C27 1.437(11) . ?
C27 C28 1.393(11) . ?
C28 C29 1.322(9) . ?
C29 C28 1.322(9) 2_565 ?
